data_4082101
loop_
_publ_author_name
'Hong, Jianquan'
'Zhang, Lixin'
'Wang, Kai'
'Chen, Zhenxia'
'Wu, Limin'
'Zhou, Xigeng'

_publ_section_title
;
 Synthesis, Structural Characterization, and Reactivity of Mono(amidinate)
 Rare-Earth-Metal Bis(aminobenzyl) Complexes
;
_journal_issue 24
_journal_name_full Organometallics
_journal_page_first 7312
_journal_paper_doi 10.1021/om400787j
_journal_volume 32
_journal_year 2013
_chemical_formula_sum 'C93 H120 N6 Sc2'
_chemical_formula_weight 1411.87
_chemical_name_systematic
; 
 ? 
;
_space_group_IT_number 15
_symmetry_cell_setting monoclinic
_symmetry_space_group_name_Hall '-C 2yc'
_symmetry_space_group_name_H-M 'C 1 2/c 1'
_atom_sites_solution_hydrogens geom
_atom_sites_solution_primary direct
_atom_sites_solution_secondary difmap
_audit_creation_method SHELXL-97
_cell_angle_alpha 90.00
_cell_angle_beta 112.439(4)
_cell_angle_gamma 90.00
_cell_formula_units_Z 4
_cell_length_a 22.089(6)
_cell_length_b 16.865(5)
_cell_length_c 24.065(7)
_cell_measurement_reflns_used 2805
_cell_measurement_temperature 293(2)
_cell_measurement_theta_max 19.59
_cell_measurement_theta_min 2.58
_cell_volume 8286(4)
_computing_cell_refinement 'Bruker SMART'
_computing_data_collection 'Bruker SMART'
_computing_data_reduction 'Bruker SHELXTL'
_computing_molecular_graphics 'Bruker SHELXTL'
_computing_publication_material 'Bruker SHELXTL'
_computing_structure_refinement 'SHELXL-97 (Sheldrick, 1997)'
_computing_structure_solution 'SHELXS-97 (Sheldrick, 1990)'
_diffrn_ambient_temperature 293(2)
_diffrn_measured_fraction_theta_full 0.989
_diffrn_measured_fraction_theta_max 0.989
_diffrn_measurement_device_type 'CCD area detector'
_diffrn_measurement_method 'phi and omega scans'
_diffrn_radiation_monochromator graphite
_diffrn_radiation_source 'fine-focus sealed tube'
_diffrn_radiation_type MoK\a
_diffrn_radiation_wavelength 0.71073
_diffrn_reflns_av_R_equivalents 0.0645
_diffrn_reflns_av_sigmaI/netI 0.1101
_diffrn_reflns_limit_h_max 19
_diffrn_reflns_limit_h_min -26
_diffrn_reflns_limit_k_max 17
_diffrn_reflns_limit_k_min -20
_diffrn_reflns_limit_l_max 29
_diffrn_reflns_limit_l_min -29
_diffrn_reflns_number 17732
_diffrn_reflns_theta_full 25.60
_diffrn_reflns_theta_max 25.60
_diffrn_reflns_theta_min 1.57
_exptl_absorpt_coefficient_mu 0.212
_exptl_absorpt_correction_T_max 0.9690
_exptl_absorpt_correction_T_min 0.9393
_exptl_absorpt_correction_type multi-scan
_exptl_absorpt_process_details sadabs
_exptl_crystal_colour yellow
_exptl_crystal_density_diffrn 1.132
_exptl_crystal_density_method 'not measured'
_exptl_crystal_description prism
_exptl_crystal_F_000 3048
_exptl_crystal_size_max 0.30
_exptl_crystal_size_mid 0.20
_exptl_crystal_size_min 0.15
_refine_diff_density_max 0.406
_refine_diff_density_min -0.214
_refine_diff_density_rms 0.040
_refine_ls_extinction_method none
_refine_ls_goodness_of_fit_ref 1.002
_refine_ls_hydrogen_treatment constr
_refine_ls_matrix_type full
_refine_ls_number_parameters 469
_refine_ls_number_reflns 7696
_refine_ls_number_restraints 0
_refine_ls_restrained_S_all 1.002
_refine_ls_R_factor_all 0.1267
_refine_ls_R_factor_gt 0.0550
_refine_ls_shift/su_max 0.001
_refine_ls_shift/su_mean 0.000
_refine_ls_structure_factor_coef Fsqd
_refine_ls_weighting_details 'calc w=1/[\s\^2\^(Fo\^2\^)+(0.0248P)\^2\^+0.0000P] where P=(Fo\^2\^+2Fc\^2\^)/3'
_refine_ls_weighting_scheme calc
_refine_ls_wR_factor_gt 0.0945
_refine_ls_wR_factor_ref 0.1053
_reflns_number_gt 3588
_reflns_number_total 7696
_reflns_threshold_expression >2sigma(I)
_cod_data_source_file om400787j_si_003.cif
_cod_data_source_block complex_6
_cod_depositor_comments
;
The following automatic conversions were performed:

'_symmetry_cell_setting' value 'Monoclinic' changed to 'monoclinic'
according to /home/saulius/struct/CIF-dictionaries/cif_core.dic
dictionary named 'cif_core.dic' version 2.4.2 from 2011-04-26.

Automatic conversion script
Id: cif_fix_values 1891 2012-01-12 08:04:46Z andrius 
;
_cod_original_sg_symbol_H-M C2/c
_cod_database_code 4082101

loop_
_symmetry_equiv_pos_as_xyz
'x, y, z'
'-x, y, -z+1/2'
'x+1/2, y+1/2, z'
'-x+1/2, y+1/2, -z+1/2'
'-x, -y, -z'
'x, -y, z-1/2'
'-x+1/2, -y+1/2, -z'
'x+1/2, -y+1/2, z-1/2'

loop_
_atom_site_label
_atom_site_type_symbol
_atom_site_fract_x
_atom_site_fract_y
_atom_site_fract_z
_atom_site_U_iso_or_equiv
_atom_site_adp_type
_atom_site_occupancy
_atom_site_symmetry_multiplicity
_atom_site_calc_flag
_atom_site_refinement_flags
Sc1 Sc 0.75347(3) 0.32661(3) 0.53016(2) 0.04439(18) Uani 1 1 d .
N1 N 0.72119(11) 0.39560(12) 0.59130(9) 0.0398(6) Uani 1 1 d .
N2 N 0.78529(11) 0.45213(12) 0.54893(9) 0.0412(6) Uani 1 1 d .
N3 N 0.71367(12) 0.28421(13) 0.44547(10) 0.0601(8) Uani 1 1 d .
C1 C 0.75095(14) 0.46183(16) 0.58349(12) 0.0387(7) Uani 1 1 d .
C2 C 0.74268(16) 0.54015(16) 0.60999(12) 0.0439(8) Uani 1 1 d .
C3 C 0.68184(17) 0.56072(17) 0.60884(14) 0.0609(9) Uani 1 1 d .
H3 H 0.6469 0.5259 0.5922 0.073 Uiso 1 1 calc R
C4 C 0.6718(2) 0.6327(2) 0.63216(16) 0.0781(11) Uani 1 1 d .
H4 H 0.6305 0.6458 0.6312 0.094 Uiso 1 1 calc R
C5 C 0.7232(2) 0.6841(2) 0.65662(16) 0.0824(12) Uani 1 1 d .
H5 H 0.7169 0.7323 0.6724 0.099 Uiso 1 1 calc R
C6 C 0.78333(19) 0.66461(19) 0.65777(14) 0.0721(10) Uani 1 1 d .
H6 H 0.8182 0.6995 0.6748 0.087 Uiso 1 1 calc R
C7 C 0.79333(17) 0.59349(17) 0.63394(13) 0.0553(9) Uani 1 1 d .
H7 H 0.8345 0.5816 0.6341 0.066 Uiso 1 1 calc R
C8 C 0.70137(16) 0.38763(14) 0.64157(13) 0.0423(8) Uani 1 1 d .
C9 C 0.63555(17) 0.37215(17) 0.63070(14) 0.0557(9) Uani 1 1 d .
C10 C 0.61826(19) 0.36037(19) 0.68029(17) 0.0755(11) Uani 1 1 d .
H10 H 0.5749 0.3490 0.6738 0.091 Uiso 1 1 calc R
C11 C 0.6633(2) 0.3651(2) 0.73791(18) 0.0815(12) Uani 1 1 d .
H11 H 0.6503 0.3580 0.7701 0.098 Uiso 1 1 calc R
C12 C 0.72739(19) 0.38029(18) 0.74826(15) 0.0658(10) Uani 1 1 d .
H12 H 0.7577 0.3839 0.7876 0.079 Uiso 1 1 calc R
C13 C 0.74848(16) 0.39061(15) 0.70055(14) 0.0470(8) Uani 1 1 d .
C14 C 0.58183(17) 0.3701(2) 0.56828(15) 0.0717(10) Uani 1 1 d .
H14 H 0.6007 0.3881 0.5396 0.086 Uiso 1 1 calc R
C15 C 0.52582(19) 0.4253(2) 0.56335(18) 0.1121(15) Uani 1 1 d .
H15A H 0.5039 0.4060 0.5883 0.168 Uiso 1 1 calc R
H15B H 0.4954 0.4274 0.5223 0.168 Uiso 1 1 calc R
H15C H 0.5427 0.4775 0.5763 0.168 Uiso 1 1 calc R
C16 C 0.55352(18) 0.2873(2) 0.54923(17) 0.1107(14) Uani 1 1 d .
H16A H 0.5862 0.2539 0.5442 0.166 Uiso 1 1 calc R
H16B H 0.5163 0.2907 0.5119 0.166 Uiso 1 1 calc R
H16C H 0.5403 0.2654 0.5796 0.166 Uiso 1 1 calc R
C17 C 0.82118(16) 0.40292(17) 0.71618(13) 0.0544(9) Uani 1 1 d .
H17 H 0.8265 0.4187 0.6791 0.065 Uiso 1 1 calc R
C18 C 0.85031(17) 0.46852(19) 0.76178(15) 0.0912(12) Uani 1 1 d .
H18A H 0.8235 0.5151 0.7495 0.137 Uiso 1 1 calc R
H18B H 0.8938 0.4803 0.7642 0.137 Uiso 1 1 calc R
H18C H 0.8521 0.4516 0.8005 0.137 Uiso 1 1 calc R
C19 C 0.85992(17) 0.32632(19) 0.73794(17) 0.0946(12) Uani 1 1 d .
H19A H 0.8551 0.3085 0.7739 0.142 Uiso 1 1 calc R
H19B H 0.9054 0.3359 0.7462 0.142 Uiso 1 1 calc R
H19C H 0.8436 0.2864 0.7074 0.142 Uiso 1 1 calc R
C20 C 0.81450(17) 0.51727(16) 0.52970(13) 0.0470(8) Uani 1 1 d .
C21 C 0.88305(18) 0.51838(19) 0.54810(14) 0.0588(9) Uani 1 1 d .
C22 C 0.9116(2) 0.5811(2) 0.53030(19) 0.0877(12) Uani 1 1 d .
H22 H 0.9570 0.5834 0.5434 0.105 Uiso 1 1 calc R
C23 C 0.8745(3) 0.6404(2) 0.4937(2) 0.0987(14) Uani 1 1 d .
H23 H 0.8948 0.6825 0.4827 0.118 Uiso 1 1 calc R
C24 C 0.8072(2) 0.63712(19) 0.47333(16) 0.0775(12) Uani 1 1 d .
H24 H 0.7824 0.6765 0.4476 0.093 Uiso 1 1 calc R
C25 C 0.77538(18) 0.57574(17) 0.49051(14) 0.0523(9) Uani 1 1 d .
C26 C 0.92677(17) 0.4544(2) 0.58717(16) 0.0697(10) Uani 1 1 d .
H26 H 0.8999 0.4067 0.5822 0.084 Uiso 1 1 calc R
C27 C 0.95318(18) 0.4759(2) 0.65353(17) 0.1023(13) Uani 1 1 d .
H27A H 0.9794 0.5230 0.6600 0.153 Uiso 1 1 calc R
H27B H 0.9795 0.4331 0.6766 0.153 Uiso 1 1 calc R
H27C H 0.9173 0.4852 0.6659 0.153 Uiso 1 1 calc R
C28 C 0.9844(2) 0.4325(2) 0.57025(18) 0.1160(15) Uani 1 1 d .
H28A H 0.9687 0.4199 0.5282 0.174 Uiso 1 1 calc R
H28B H 1.0067 0.3873 0.5933 0.174 Uiso 1 1 calc R
H28C H 1.0142 0.4764 0.5785 0.174 Uiso 1 1 calc R
C29 C 0.70155(17) 0.57453(17) 0.46432(14) 0.0591(9) Uani 1 1 d .
H29 H 0.6872 0.5322 0.4844 0.071 Uiso 1 1 calc R
C30 C 0.67081(16) 0.65227(17) 0.47372(14) 0.0787(11) Uani 1 1 d .
H30A H 0.6892 0.6665 0.5155 0.118 Uiso 1 1 calc R
H30B H 0.6243 0.6455 0.4612 0.118 Uiso 1 1 calc R
H30C H 0.6796 0.6935 0.4504 0.118 Uiso 1 1 calc R
C31 C 0.67621(19) 0.5548(2) 0.39728(14) 0.1038(15) Uani 1 1 d .
H31A H 0.6880 0.5966 0.3762 0.156 Uiso 1 1 calc R
H31B H 0.6294 0.5496 0.3819 0.156 Uiso 1 1 calc R
H31C H 0.6953 0.5059 0.3916 0.156 Uiso 1 1 calc R
C32 C 0.68507(18) 0.32535(17) 0.38972(13) 0.0545(9) Uani 1 1 d .
C33 C 0.72349(19) 0.34743(17) 0.35696(15) 0.0630(10) Uani 1 1 d .
C34 C 0.6945(2) 0.38639(19) 0.30135(16) 0.0826(13) Uani 1 1 d .
H34 H 0.7202 0.4009 0.2801 0.099 Uiso 1 1 calc R
C35 C 0.6299(3) 0.4029(2) 0.27844(17) 0.0887(14) Uani 1 1 d .
H35 H 0.6108 0.4288 0.2417 0.106 Uiso 1 1 calc R
C36 C 0.5928(2) 0.3808(2) 0.31050(16) 0.0858(12) Uani 1 1 d .
H36 H 0.5482 0.3920 0.2945 0.103 Uiso 1 1 calc R
C37 C 0.6185(2) 0.34271(19) 0.36528(15) 0.0712(11) Uani 1 1 d .
C38 C 0.7948(2) 0.3321(2) 0.37931(16) 0.0771(11) Uani 1 1 d .
H38 H 0.8023 0.2806 0.3997 0.093 Uiso 1 1 calc R
C39 C 0.8348(2) 0.3939(2) 0.4265(2) 0.1391(19) Uani 1 1 d .
H39A H 0.8280 0.4456 0.4085 0.209 Uiso 1 1 calc R
H39B H 0.8805 0.3806 0.4406 0.209 Uiso 1 1 calc R
H39C H 0.8208 0.3937 0.4597 0.209 Uiso 1 1 calc R
C40 C 0.8251(2) 0.3272(2) 0.33072(16) 0.1149(15) Uani 1 1 d .
H40A H 0.8019 0.2881 0.3012 0.172 Uiso 1 1 calc R
H40B H 0.8703 0.3124 0.3494 0.172 Uiso 1 1 calc R
H40C H 0.8216 0.3779 0.3116 0.172 Uiso 1 1 calc R
C41 C 0.57231(19) 0.3212(3) 0.39666(17) 0.0884(12) Uani 1 1 d .
H41 H 0.5987 0.2978 0.4357 0.106 Uiso 1 1 calc R
C42 C 0.5397(2) 0.3950(2) 0.40813(19) 0.1335(17) Uani 1 1 d .
H42A H 0.5726 0.4316 0.4321 0.200 Uiso 1 1 calc R
H42B H 0.5120 0.3808 0.4290 0.200 Uiso 1 1 calc R
H42C H 0.5139 0.4194 0.3705 0.200 Uiso 1 1 calc R
C43 C 0.5209(2) 0.2607(3) 0.3617(2) 0.161(2) Uani 1 1 d .
H43A H 0.4918 0.2840 0.3248 0.241 Uiso 1 1 calc R
H43B H 0.4965 0.2446 0.3853 0.241 Uiso 1 1 calc R
H43C H 0.5420 0.2154 0.3530 0.241 Uiso 1 1 calc R
C44 C 0.5000 0.4192(4) 0.7500 0.139(3) Uani 1 2 d S
H44A H 0.4746 0.4382 0.7103 0.208 Uiso 0.50 1 calc PR
H44B H 0.5442 0.4382 0.7622 0.208 Uiso 0.50 1 calc PR
H44C H 0.4812 0.4382 0.7775 0.208 Uiso 0.50 1 calc PR
C45 C 0.5000 0.3314(3) 0.7500 0.0777(16) Uani 1 2 d S
C46 C 0.53305(18) 0.2903(3) 0.80200(18) 0.0865(12) Uani 1 1 d .
H46 H 0.5563 0.3175 0.8374 0.104 Uiso 1 1 calc R
C47 C 0.5318(2) 0.2096(3) 0.8018(2) 0.1180(16) Uani 1 1 d .
H47 H 0.5529 0.1818 0.8374 0.142 Uiso 1 1 calc R
C48 C 0.5000 0.1698(4) 0.7500 0.147(3) Uani 1 2 d S
H48 H 0.5000 0.1147 0.7500 0.176 Uiso 1 2 calc SR

loop_
_atom_site_aniso_label
_atom_site_aniso_U_11
_atom_site_aniso_U_22
_atom_site_aniso_U_33
_atom_site_aniso_U_23
_atom_site_aniso_U_13
_atom_site_aniso_U_12
Sc1 0.0571(4) 0.0374(3) 0.0373(3) -0.0024(3) 0.0166(3) 0.0037(3)
N1 0.0448(17) 0.0366(14) 0.0407(14) -0.0050(11) 0.0193(13) -0.0052(12)
N2 0.0461(17) 0.0400(14) 0.0425(15) -0.0039(12) 0.0225(14) 0.0014(12)
N3 0.079(2) 0.0532(16) 0.0372(15) 0.0046(12) 0.0104(15) 0.0124(14)
C1 0.035(2) 0.0413(18) 0.0352(17) -0.0019(14) 0.0077(15) 0.0024(14)
C2 0.052(2) 0.0407(18) 0.0407(18) -0.0057(14) 0.0199(18) 0.0025(17)
C3 0.067(3) 0.047(2) 0.076(2) -0.0057(17) 0.035(2) 0.0035(18)
C4 0.092(3) 0.059(2) 0.106(3) 0.000(2) 0.062(3) 0.021(2)
C5 0.128(4) 0.047(2) 0.088(3) -0.017(2) 0.059(3) 0.007(3)
C6 0.092(3) 0.052(2) 0.074(2) -0.0244(19) 0.033(2) -0.013(2)
C7 0.060(3) 0.050(2) 0.058(2) -0.0123(17) 0.0247(19) -0.0045(18)
C8 0.050(2) 0.0360(17) 0.044(2) -0.0044(14) 0.0212(18) -0.0001(15)
C9 0.054(3) 0.061(2) 0.057(2) -0.0011(17) 0.027(2) -0.0036(18)
C10 0.068(3) 0.096(3) 0.077(3) 0.000(2) 0.044(3) -0.010(2)
C11 0.093(4) 0.102(3) 0.067(3) 0.001(2) 0.049(3) -0.002(3)
C12 0.077(3) 0.075(2) 0.047(2) -0.0006(18) 0.025(2) -0.001(2)
C13 0.054(2) 0.0420(19) 0.046(2) -0.0030(15) 0.0211(19) 0.0010(16)
C14 0.044(3) 0.106(3) 0.063(2) 0.005(2) 0.017(2) -0.004(2)
C15 0.069(3) 0.140(4) 0.113(3) 0.020(3) 0.018(3) 0.015(3)
C16 0.088(4) 0.111(3) 0.100(3) -0.007(3) -0.001(3) -0.021(3)
C17 0.056(3) 0.056(2) 0.0440(19) -0.0058(16) 0.0111(18) 0.0003(18)
C18 0.083(3) 0.090(3) 0.086(3) -0.029(2) 0.015(2) -0.016(2)
C19 0.070(3) 0.075(3) 0.125(3) 0.000(2) 0.023(3) 0.016(2)
C20 0.060(3) 0.0405(19) 0.0480(19) -0.0079(15) 0.0293(19) -0.0028(17)
C21 0.062(3) 0.055(2) 0.070(2) -0.0055(18) 0.035(2) -0.003(2)
C22 0.074(3) 0.079(3) 0.127(4) 0.002(3) 0.058(3) -0.005(2)
C23 0.108(4) 0.081(3) 0.133(4) 0.007(3) 0.075(4) -0.020(3)
C24 0.107(4) 0.052(2) 0.085(3) 0.0127(19) 0.049(3) 0.000(2)
C25 0.072(3) 0.042(2) 0.051(2) -0.0051(16) 0.032(2) -0.0002(19)
C26 0.056(3) 0.070(2) 0.087(3) -0.002(2) 0.032(2) 0.004(2)
C27 0.079(3) 0.125(4) 0.095(3) -0.001(3) 0.025(3) 0.013(3)
C28 0.092(4) 0.146(4) 0.127(4) 0.005(3) 0.061(3) 0.040(3)
C29 0.075(3) 0.044(2) 0.051(2) 0.0073(16) 0.016(2) 0.0052(19)
C30 0.087(3) 0.065(2) 0.078(3) 0.0030(19) 0.025(2) 0.020(2)
C31 0.139(4) 0.082(3) 0.062(3) -0.007(2) 0.007(3) 0.017(3)
C32 0.079(3) 0.0454(19) 0.0355(18) -0.0012(16) 0.018(2) 0.007(2)
C33 0.075(3) 0.049(2) 0.058(2) -0.0039(17) 0.018(2) 0.0100(19)
C34 0.121(4) 0.069(3) 0.053(3) 0.013(2) 0.028(3) 0.008(3)
C35 0.125(4) 0.081(3) 0.043(2) 0.015(2) 0.013(3) 0.016(3)
C36 0.099(4) 0.081(3) 0.056(2) 0.012(2) 0.005(3) 0.019(2)
C37 0.085(3) 0.062(2) 0.053(2) 0.0106(18) 0.012(2) 0.019(2)
C38 0.112(4) 0.057(2) 0.076(3) -0.006(2) 0.052(3) -0.003(2)
C39 0.114(4) 0.141(4) 0.160(4) -0.080(4) 0.049(4) -0.014(3)
C40 0.164(5) 0.106(3) 0.103(3) 0.024(3) 0.083(3) 0.023(3)
C41 0.076(3) 0.105(3) 0.081(3) 0.027(3) 0.026(3) 0.027(3)
C42 0.156(5) 0.138(4) 0.116(4) 0.003(3) 0.063(4) 0.031(4)
C43 0.153(5) 0.135(4) 0.180(5) -0.013(4) 0.047(4) -0.054(4)
C44 0.122(7) 0.139(6) 0.164(7) 0.000 0.064(6) 0.000
C45 0.067(4) 0.059(4) 0.127(5) 0.000 0.060(4) 0.000
C46 0.059(3) 0.105(3) 0.090(3) 0.002(3) 0.022(2) 0.005(3)
C47 0.114(4) 0.104(4) 0.115(4) 0.017(3) 0.020(3) 0.020(3)
C48 0.176(9) 0.105(6) 0.122(7) 0.000 0.015(6) 0.000

loop_
_atom_type_symbol
_atom_type_description
_atom_type_scat_dispersion_real
_atom_type_scat_dispersion_imag
_atom_type_scat_source
C C 0.0033 0.0016 'International Tables Vol C Tables 4.2.6.8 and 6.1.1.4'
H H 0.0000 0.0000 'International Tables Vol C Tables 4.2.6.8 and 6.1.1.4'
N N 0.0061 0.0033 'International Tables Vol C Tables 4.2.6.8 and 6.1.1.4'
Sc Sc 0.2519 0.3716 'International Tables Vol C Tables 4.2.6.8 and 6.1.1.4'

loop_
_geom_angle_atom_site_label_1
_geom_angle_atom_site_label_2
_geom_angle_atom_site_label_3
_geom_angle
_geom_angle_site_symmetry_1
_geom_angle_site_symmetry_3
N3 Sc1 N3 86.25(10) 7_656 .
N3 Sc1 N1 118.06(9) 7_656 .
N3 Sc1 N1 137.43(10) . .
N3 Sc1 N2 140.87(9) 7_656 .
N3 Sc1 N2 121.68(9) . .
N1 Sc1 N2 61.17(8) . .
N3 Sc1 C1 137.50(9) 7_656 .
N3 Sc1 C1 135.95(9) . .
N1 Sc1 C1 30.76(7) . .
N2 Sc1 C1 30.45(8) . .
N3 Sc1 Sc1 43.23(7) 7_656 7_656
N3 Sc1 Sc1 43.02(6) . 7_656
N1 Sc1 Sc1 145.81(7) . 7_656
N2 Sc1 Sc1 152.98(7) . 7_656
C1 Sc1 Sc1 175.85(7) . 7_656
C1 N1 C8 121.1(2) . .
C1 N1 Sc1 92.59(16) . .
C8 N1 Sc1 142.45(16) . .
C1 N2 C20 122.7(2) . .
C1 N2 Sc1 91.86(16) . .
C20 N2 Sc1 143.99(17) . .
C32 N3 Sc1 135.07(18) . 7_656
C32 N3 Sc1 130.07(18) . .
Sc1 N3 Sc1 93.75(10) 7_656 .
N2 C1 N1 114.2(2) . .
N2 C1 C2 124.1(3) . .
N1 C1 C2 121.6(3) . .
N2 C1 Sc1 57.69(13) . .
N1 C1 Sc1 56.65(13) . .
C2 C1 Sc1 174.5(2) . .
C3 C2 C7 118.3(3) . .
C3 C2 C1 119.1(3) . .
C7 C2 C1 122.6(3) . .
C2 C3 C4 121.1(3) . .
C2 C3 H3 119.5 . .
C4 C3 H3 119.5 . .
C5 C4 C3 119.5(4) . .
C5 C4 H4 120.2 . .
C3 C4 H4 120.2 . .
C6 C5 C4 119.9(3) . .
C6 C5 H5 120.0 . .
C4 C5 H5 120.0 . .
C5 C6 C7 120.8(3) . .
C5 C6 H6 119.6 . .
C7 C6 H6 119.6 . .
C2 C7 C6 120.4(3) . .
C2 C7 H7 119.8 . .
C6 C7 H7 119.8 . .
C9 C8 C13 120.8(3) . .
C9 C8 N1 119.1(3) . .
C13 C8 N1 120.0(3) . .
C10 C9 C8 118.0(3) . .
C10 C9 C14 118.4(3) . .
C8 C9 C14 123.6(3) . .
C11 C10 C9 121.8(4) . .
C11 C10 H10 119.1 . .
C9 C10 H10 119.1 . .
C12 C11 C10 119.9(4) . .
C12 C11 H11 120.0 . .
C10 C11 H11 120.0 . .
C11 C12 C13 121.2(3) . .
C11 C12 H12 119.4 . .
C13 C12 H12 119.4 . .
C8 C13 C12 118.2(3) . .
C8 C13 C17 124.1(3) . .
C12 C13 C17 117.7(3) . .
C15 C14 C9 111.7(3) . .
C15 C14 C16 108.0(3) . .
C9 C14 C16 113.2(3) . .
C15 C14 H14 107.9 . .
C9 C14 H14 107.9 . .
C16 C14 H14 107.9 . .
C14 C15 H15A 109.5 . .
C14 C15 H15B 109.5 . .
H15A C15 H15B 109.5 . .
C14 C15 H15C 109.5 . .
H15A C15 H15C 109.5 . .
H15B C15 H15C 109.5 . .
C14 C16 H16A 109.5 . .
C14 C16 H16B 109.5 . .
H16A C16 H16B 109.5 . .
C14 C16 H16C 109.5 . .
H16A C16 H16C 109.5 . .
H16B C16 H16C 109.5 . .
C13 C17 C18 113.3(3) . .
C13 C17 C19 111.8(3) . .
C18 C17 C19 109.9(3) . .
C13 C17 H17 107.2 . .
C18 C17 H17 107.2 . .
C19 C17 H17 107.2 . .
C17 C18 H18A 109.5 . .
C17 C18 H18B 109.5 . .
H18A C18 H18B 109.5 . .
C17 C18 H18C 109.5 . .
H18A C18 H18C 109.5 . .
H18B C18 H18C 109.5 . .
C17 C19 H19A 109.5 . .
C17 C19 H19B 109.5 . .
H19A C19 H19B 109.5 . .
C17 C19 H19C 109.5 . .
H19A C19 H19C 109.5 . .
H19B C19 H19C 109.5 . .
C21 C20 C25 120.9(3) . .
C21 C20 N2 118.1(3) . .
C25 C20 N2 121.0(3) . .
C22 C21 C20 118.5(3) . .
C22 C21 C26 118.7(4) . .
C20 C21 C26 122.8(3) . .
C23 C22 C21 121.6(4) . .
C23 C22 H22 119.2 . .
C21 C22 H22 119.2 . .
C24 C23 C22 119.8(4) . .
C24 C23 H23 120.1 . .
C22 C23 H23 120.1 . .
C23 C24 C25 121.3(4) . .
C23 C24 H24 119.3 . .
C25 C24 H24 119.3 . .
C24 C25 C20 117.8(3) . .
C24 C25 C29 118.1(3) . .
C20 C25 C29 124.0(3) . .
C21 C26 C27 112.4(3) . .
C21 C26 C28 114.0(3) . .
C27 C26 C28 108.3(3) . .
C21 C26 H26 107.3 . .
C27 C26 H26 107.3 . .
C28 C26 H26 107.3 . .
C26 C27 H27A 109.5 . .
C26 C27 H27B 109.5 . .
H27A C27 H27B 109.5 . .
C26 C27 H27C 109.5 . .
H27A C27 H27C 109.5 . .
H27B C27 H27C 109.5 . .
C26 C28 H28A 109.5 . .
C26 C28 H28B 109.5 . .
H28A C28 H28B 109.5 . .
C26 C28 H28C 109.5 . .
H28A C28 H28C 109.5 . .
H28B C28 H28C 109.5 . .
C25 C29 C31 110.2(3) . .
C25 C29 C30 113.3(3) . .
C31 C29 C30 109.7(3) . .
C25 C29 H29 107.8 . .
C31 C29 H29 107.8 . .
C30 C29 H29 107.8 . .
C29 C30 H30A 109.5 . .
C29 C30 H30B 109.5 . .
H30A C30 H30B 109.5 . .
C29 C30 H30C 109.5 . .
H30A C30 H30C 109.5 . .
H30B C30 H30C 109.5 . .
C29 C31 H31A 109.5 . .
C29 C31 H31B 109.5 . .
H31A C31 H31B 109.5 . .
C29 C31 H31C 109.5 . .
H31A C31 H31C 109.5 . .
H31B C31 H31C 109.5 . .
C37 C32 C33 118.2(3) . .
C37 C32 N3 121.2(3) . .
C33 C32 N3 120.6(3) . .
C34 C33 C32 120.1(4) . .
C34 C33 C38 117.5(4) . .
C32 C33 C38 122.3(3) . .
C35 C34 C33 120.8(4) . .
C35 C34 H34 119.6 . .
C33 C34 H34 119.6 . .
C34 C35 C36 118.6(4) . .
C34 C35 H35 120.7 . .
C36 C35 H35 120.7 . .
C35 C36 C37 123.2(4) . .
C35 C36 H36 118.4 . .
C37 C36 H36 118.4 . .
C36 C37 C32 119.1(4) . .
C36 C37 C41 118.3(4) . .
C32 C37 C41 122.6(3) . .
C33 C38 C39 112.4(3) . .
C33 C38 C40 116.1(3) . .
C39 C38 C40 107.4(3) . .
C33 C38 H38 106.8 . .
C39 C38 H38 106.8 . .
C40 C38 H38 106.8 . .
C38 C39 H39A 109.5 . .
C38 C39 H39B 109.5 . .
H39A C39 H39B 109.5 . .
C38 C39 H39C 109.5 . .
H39A C39 H39C 109.5 . .
H39B C39 H39C 109.5 . .
C38 C40 H40A 109.5 . .
C38 C40 H40B 109.5 . .
H40A C40 H40B 109.5 . .
C38 C40 H40C 109.5 . .
H40A C40 H40C 109.5 . .
H40B C40 H40C 109.5 . .
C42 C41 C43 110.2(4) . .
C42 C41 C37 110.4(3) . .
C43 C41 C37 112.7(4) . .
C42 C41 H41 107.8 . .
C43 C41 H41 107.8 . .
C37 C41 H41 107.8 . .
C41 C42 H42A 109.5 . .
C41 C42 H42B 109.5 . .
H42A C42 H42B 109.5 . .
C41 C42 H42C 109.5 . .
H42A C42 H42C 109.5 . .
H42B C42 H42C 109.5 . .
C41 C43 H43A 109.5 . .
C41 C43 H43B 109.5 . .
H43A C43 H43B 109.5 . .
C41 C43 H43C 109.5 . .
H43A C43 H43C 109.5 . .
H43B C43 H43C 109.5 . .
C45 C44 H44A 109.5 . .
C45 C44 H44B 109.5 . .
H44A C44 H44B 109.5 . .
C45 C44 H44C 109.5 . .
H44A C44 H44C 109.5 . .
H44B C44 H44C 109.5 . .
C46 C45 C46 119.3(6) 2_656 .
C46 C45 C44 120.3(3) 2_656 .
C46 C45 C44 120.3(3) . .
C47 C46 C45 119.9(5) . .
C47 C46 H46 120.0 . .
C45 C46 H46 120.0 . .
C48 C47 C46 120.1(6) . .
C48 C47 H47 119.9 . .
C46 C47 H47 119.9 . .
C47 C48 C47 120.5(8) . 2_656
C47 C48 H48 119.8 . .
C47 C48 H48 119.8 2_656 .

loop_
_geom_bond_atom_site_label_1
_geom_bond_atom_site_label_2
_geom_bond_distance
_geom_bond_site_symmetry_2
Sc1 N3 2.010(2) 7_656
Sc1 N3 2.017(2) .
Sc1 N1 2.197(2) .
Sc1 N2 2.222(2) .
Sc1 C1 2.628(3) .
Sc1 Sc1 2.9392(12) 7_656
N1 C1 1.345(3) .
N1 C8 1.441(3) .
N2 C1 1.332(3) .
N2 C20 1.437(3) .
N3 C32 1.426(3) .
N3 Sc1 2.010(2) 7_656
C1 C2 1.508(3) .
C2 C3 1.378(4) .
C2 C7 1.379(4) .
C3 C4 1.390(4) .
C3 H3 0.9300 .
C4 C5 1.370(4) .
C4 H4 0.9300 .
C5 C6 1.358(4) .
C5 H5 0.9300 .
C6 C7 1.383(4) .
C6 H6 0.9300 .
C7 H7 0.9300 .
C8 C9 1.400(4) .
C8 C13 1.405(4) .
C9 C10 1.399(4) .
C9 C14 1.518(4) .
C10 C11 1.366(4) .
C10 H10 0.9300 .
C11 C12 1.365(4) .
C11 H11 0.9300 .
C12 C13 1.405(4) .
C12 H12 0.9300 .
C13 C17 1.517(4) .
C14 C15 1.517(4) .
C14 C16 1.527(4) .
C14 H14 0.9800 .
C15 H15A 0.9600 .
C15 H15B 0.9600 .
C15 H15C 0.9600 .
C16 H16A 0.9600 .
C16 H16B 0.9600 .
C16 H16C 0.9600 .
C17 C18 1.518(4) .
C17 C19 1.528(4) .
C17 H17 0.9800 .
C18 H18A 0.9600 .
C18 H18B 0.9600 .
C18 H18C 0.9600 .
C19 H19A 0.9600 .
C19 H19B 0.9600 .
C19 H19C 0.9600 .
C20 C21 1.406(4) .
C20 C25 1.409(4) .
C21 C22 1.380(4) .
C21 C26 1.513(4) .
C22 C23 1.377(5) .
C22 H22 0.9300 .
C23 C24 1.377(5) .
C23 H23 0.9300 .
C24 C25 1.399(4) .
C24 H24 0.9300 .
C25 C29 1.508(4) .
C26 C27 1.520(4) .
C26 C28 1.523(4) .
C26 H26 0.9800 .
C27 H27A 0.9600 .
C27 H27B 0.9600 .
C27 H27C 0.9600 .
C28 H28A 0.9600 .
C28 H28B 0.9600 .
C28 H28C 0.9600 .
C29 C31 1.529(4) .
C29 C30 1.533(4) .
C29 H29 0.9800 .
C30 H30A 0.9600 .
C30 H30B 0.9600 .
C30 H30C 0.9600 .
C31 H31A 0.9600 .
C31 H31B 0.9600 .
C31 H31C 0.9600 .
C32 C37 1.390(4) .
C32 C33 1.411(4) .
C33 C34 1.407(4) .
C33 C38 1.480(4) .
C34 C35 1.349(5) .
C34 H34 0.9300 .
C35 C36 1.374(5) .
C35 H35 0.9300 .
C36 C37 1.378(4) .
C36 H36 0.9300 .
C37 C41 1.527(5) .
C38 C39 1.545(4) .
C38 C40 1.555(4) .
C38 H38 0.9800 .
C39 H39A 0.9600 .
C39 H39B 0.9600 .
C39 H39C 0.9600 .
C40 H40A 0.9600 .
C40 H40B 0.9600 .
C40 H40C 0.9600 .
C41 C42 1.515(5) .
C41 C43 1.519(5) .
C41 H41 0.9800 .
C42 H42A 0.9600 .
C42 H42B 0.9600 .
C42 H42C 0.9600 .
C43 H43A 0.9600 .
C43 H43B 0.9600 .
C43 H43C 0.9600 .
C44 C45 1.481(7) .
C44 H44A 0.9600 .
C44 H44B 0.9600 .
C44 H44C 0.9600 .
C45 C46 1.372(4) 2_656
C45 C46 1.372(4) .
C46 C47 1.361(5) .
C46 H46 0.9300 .
C47 C48 1.353(5) .
C47 H47 0.9300 .
C48 C47 1.353(5) 2_656
C48 H48 0.9300 .
